data_1573898
loop_
_publ_author_name
'Yamashita, Kotoyo'
'Ito, Akitaka'
'Ishida, Masashi'
'Shintani, Yuki'
'Ikeda, Masato'
'Hadano, Shingo'
'Izumi, Masayuki'
'Ochi, Rika'

_publ_section_title
;
 Stereoisomerism-dependent gelation and crystal structures of glycosylated
 <i>N</i>-methylbromomaleimide-based supramolecular hydrogels.
;
_journal_issue 11
_journal_name_full 'Soft matter'
_journal_page_first 2124
_journal_page_last 2132
_journal_paper_doi 10.1039/d4sm01325e
_journal_volume 21
_journal_year 2025
_chemical_absolute_configuration syn
_chemical_formula_moiety 'C17 H19 Br N2 O8, 3(H2 O)'
_chemical_formula_sum 'C17 H25 Br N2 O11'
_chemical_formula_weight 513.30
_chemical_name_systematic alphaGal-AAB-Me
_chemical_properties_physical Heat-sensitive
_space_group_crystal_system monoclinic
_space_group_IT_number 4
_space_group_name_Hall 'P 2yb'
_space_group_name_H-M_alt 'P 1 21 1'
_atom_sites_solution_hydrogens mixed
_atom_sites_solution_primary dual
_audit_creation_date 2024-07-12
_audit_creation_method
;
Olex2 1.3-ac4
(compiled 2019.04.23 svn.r3594 for Rigaku Oxford Diffraction, GUI svn.r5739)
;
_audit_update_record
;
2024-07-13 deposited with the CCDC.	2025-02-09 downloaded from the CCDC.
;
_cell_angle_alpha 90
_cell_angle_beta 104.231(5)
_cell_angle_gamma 90
_cell_formula_units_Z 2
_cell_length_a 12.8648(7)
_cell_length_b 4.7385(2)
_cell_length_c 18.1370(10)
_cell_measurement_reflns_used 3845
_cell_measurement_temperature 103.15
_cell_measurement_theta_max 29.5480
_cell_measurement_theta_min 2.2210
_cell_volume 1071.70(10)
_computing_cell_refinement 'CrysAlisPro 1.171.40.84a (Rigaku OD, 2020)'
_computing_data_collection 'CrysAlisPro 1.171.40.84a (Rigaku OD, 2020)'
_computing_data_reduction 'CrysAlisPro 1.171.40.84a (Rigaku OD, 2020)'
_computing_molecular_graphics 'Olex2 (Dolomanov et al., 2009)'
_computing_publication_material 'Olex2 (Dolomanov et al., 2009)'
_computing_structure_refinement 'ShelXL (Sheldrick, 2015)'
_computing_structure_solution 'ShelXT (Sheldrick, 2015)'
_diffrn_ambient_temperature 103.15
_diffrn_detector 'Hybrid Pixel Array Detector'
_diffrn_detector_area_resol_mean 10.0000
_diffrn_detector_type HyPix
_diffrn_measured_fraction_theta_full 0.999
_diffrn_measured_fraction_theta_max 0.998
_diffrn_measurement_details
;
List of Runs (angles in degrees, time in seconds):

  # Type    Start    End  Width  t~exp~   \w     \q     \k     \f   Frames
#--------------------------------------------------------------------------
  1  \w    -43.00  -9.00   0.50   34.27    --   12.72 -19.00 -60.00   68
  2  \w    -28.00   4.00   0.50   34.27    --   12.72 -97.00  19.00   64
  3  \w    -27.00  20.00   0.50   34.27    --  -13.34 -97.00  19.00   94
  4  \w    -20.00  25.00   0.50   34.27    --   12.72 -99.00 -90.00   90
  5  \w    -54.00  17.00   0.50   34.27    --  -13.34  97.00 127.00  142
  6  \w     56.00  92.00   0.50   34.27    --   12.72 178.00  60.00   72
  7  \w     45.00  85.00   0.50   34.27    --   12.72 178.00 -30.00   80
;
_diffrn_measurement_device 'four-circle diffractometer'
_diffrn_measurement_device_type 'XtaLAB Synergy, Single source at offset/far, HyPix'
_diffrn_measurement_method '\w scans'
_diffrn_orient_matrix_type 'CrysAlisPro convention (1999,Acta A55,543-557)'
_diffrn_orient_matrix_UB_11 -0.0211645000
_diffrn_orient_matrix_UB_12 -0.0409621000
_diffrn_orient_matrix_UB_13 -0.0383649000
_diffrn_orient_matrix_UB_21 -0.0129054000
_diffrn_orient_matrix_UB_22 -0.1346915000
_diffrn_orient_matrix_UB_23 0.0123285000
_diffrn_orient_matrix_UB_31 -0.0512027000
_diffrn_orient_matrix_UB_32 0.0509119000
_diffrn_orient_matrix_UB_33 0.0017405000
_diffrn_radiation_monochromator mirror
_diffrn_radiation_probe x-ray
_diffrn_radiation_type 'Mo K\a'
_diffrn_radiation_wavelength 0.71073
_diffrn_reflns_av_R_equivalents 0.0335
_diffrn_reflns_av_unetI/netI 0.0593
_diffrn_reflns_Laue_measured_fraction_full 0.999
_diffrn_reflns_Laue_measured_fraction_max 0.998
_diffrn_reflns_limit_h_max 16
_diffrn_reflns_limit_h_min -15
_diffrn_reflns_limit_k_max 5
_diffrn_reflns_limit_k_min -4
_diffrn_reflns_limit_l_max 22
_diffrn_reflns_limit_l_min -22
_diffrn_reflns_number 7763
_diffrn_reflns_point_group_measured_fraction_full 0.889
_diffrn_reflns_point_group_measured_fraction_max 0.876
_diffrn_reflns_theta_full 25.242
_diffrn_reflns_theta_max 26.370
_diffrn_reflns_theta_min 2.223
_diffrn_source 'micro-focus sealed X-ray tube'
_diffrn_source_type 'PhotonJet (Mo) X-ray Source'
_exptl_absorpt_coefficient_mu 1.980
_exptl_absorpt_correction_T_max 1.000
_exptl_absorpt_correction_T_min 0.807
_exptl_absorpt_correction_type gaussian
_exptl_absorpt_process_details
;
CrysAlisPro 1.171.40.84a (Rigaku Oxford Diffraction, 2020)
Numerical absorption correction based on gaussian integration over
a multifaceted crystal model
Empirical absorption correction using spherical harmonics,
implemented in SCALE3 ABSPACK scaling algorithm.
;
_exptl_crystal_colour 'clear yellow'
_exptl_crystal_colour_lustre clear
_exptl_crystal_colour_primary yellow
_exptl_crystal_density_diffrn 1.591
_exptl_crystal_description needle
_exptl_crystal_F_000 528
_exptl_crystal_recrystallization_method 'From the Melt'
_exptl_crystal_size_max 0.639
_exptl_crystal_size_mid 0.028
_exptl_crystal_size_min 0.021
_refine_diff_density_max 0.392
_refine_diff_density_min -0.464
_refine_diff_density_rms 0.076
_refine_ls_abs_structure_details
;
 Flack x determined using 1036 quotients [(I+)-(I-)]/[(I+)+(I-)]
 (Parsons, Flack and Wagner, Acta Cryst. B69 (2013) 249-259).
;
_refine_ls_abs_structure_Flack -0.001(6)
_refine_ls_extinction_method none
_refine_ls_goodness_of_fit_ref 1.028
_refine_ls_hydrogen_treatment mixed
_refine_ls_matrix_type full
_refine_ls_number_parameters 305
_refine_ls_number_reflns 3816
_refine_ls_number_restraints 1
_refine_ls_restrained_S_all 1.028
_refine_ls_R_factor_all 0.0481
_refine_ls_R_factor_gt 0.0353
_refine_ls_shift/su_max 0.001
_refine_ls_shift/su_mean 0.000
_refine_ls_structure_factor_coef Fsqd
_refine_ls_weighting_details 'w=1/[\s^2^(Fo^2^)+(0.0320P)^2^+0.3207P] where P=(Fo^2^+2Fc^2^)/3'
_refine_ls_weighting_scheme calc
_refine_ls_wR_factor_gt 0.0712
_refine_ls_wR_factor_ref 0.0752
_reflns_Friedel_coverage 0.557
_reflns_Friedel_fraction_full 0.746
_reflns_Friedel_fraction_max 0.718
_reflns_number_gt 3262
_reflns_number_total 3816
_reflns_threshold_expression 'I > 2\s(I)'
_cod_data_source_file d4sm01325e2.cif
_cod_data_source_block alphagal-aab_nh-me_ph67_1
_cod_depositor_comments 'Adding full bibliography for 1573898.cif.'
_cod_database_code 1573898
_shelx_shelxl_version_number 2018/3
_chemical_oxdiff_formula 'C17 H19 Br N2 O8'
_shelx_space_group_comment
;
The symmetry employed for this shelxl refinement is uniquely defined
by the following loop, which should always be used as a source of
symmetry information in preference to the above space-group names.
They are only intended as comments.
;
_diffrn_oxdiff_digest_frames
;
017d8e0f603cde739e7064f99b8f49a8b600610ef51
;
_reflns_odcompleteness_completeness 99.84
_reflns_odcompleteness_iscentric 1
_reflns_odcompleteness_theta 26.32
_olex2_refinement_description
;
1. Fixed Uiso
 At 1.2 times of:
  All C(H) groups, All C(H,H) groups, All N(H) groups
 At 1.5 times of:
  All C(H,H,H) groups, All O(H) groups, All O(H,H) groups
2.a Free rotating group:
 O002(H00O,H00Q), O007(H00S,H00T)
2.b Ternary CH refined with riding coordinates:
 C00F(H00F), C00J(H00J), C00M(H00M), C00N(H00N), C00R(H00R)
2.c Secondary CH2 refined with riding coordinates:
 C00S(H00B,H00C)
2.d Aromatic/amide H refined with riding coordinates:
 N00D(H00D), C00E(H00E), C00I(H00I), C00K(H00K), C00P(H00P)
2.e Idealised Me refined as rotating group:
 C00V(H00G,H00H,H00L)
2.f Idealised tetrahedral OH refined as rotating group:
 O005(H005), O00A(H00A)
;
_olex2_submission_special_instructions 'No special instructions were received'
_oxdiff_exptl_absorpt_empirical_details
;
Empirical correction (ABSPACK) includes:
- Absorption correction using spherical harmonics
- Frame scaling
;
_oxdiff_exptl_absorpt_empirical_full_max 1.077
_oxdiff_exptl_absorpt_empirical_full_min 0.930

loop_
_space_group_symop_operation_xyz
'x, y, z'
'-x, y+1/2, -z'

loop_
_atom_site_label
_atom_site_type_symbol
_atom_site_fract_x
_atom_site_fract_y
_atom_site_fract_z
_atom_site_U_iso_or_equiv
_atom_site_adp_type
_atom_site_occupancy
_atom_site_site_symmetry_order
_atom_site_calc_flag
_atom_site_refinement_flags_posn
_atom_site_refinement_flags_adp
_atom_site_refinement_flags_occupancy
_atom_site_disorder_assembly
_atom_site_disorder_group
Br01 Br 0.39621(4) 0.37035(9) 0.50288(2) 0.02043(14) Uani 1 1 d . . . . .
O002 O 0.8765(2) 1.3772(10) 0.77059(15) 0.0162(6) Uani 1 1 d . . . . .
H00O H 0.861837 1.211910 0.786268 0.024 Uiso 1 1 d G . . . .
H00Q H 0.836687 1.389195 0.724387 0.024 Uiso 1 1 d G . . . .
O003 O 0.6231(2) 0.7138(7) 0.93381(17) 0.0108(7) Uani 1 1 d . . . . .
O004 O 0.6637(2) 0.4903(6) 0.82758(16) 0.0105(7) Uani 1 1 d . . . . .
O005 O 0.7985(2) 0.8874(9) 1.05448(15) 0.0144(6) Uani 1 1 d . . . . .
H005 H 0.841501 0.881759 1.097577 0.022 Uiso 1 1 calc GR . . . .
O006 O 0.8205(3) 0.8837(11) 0.82571(18) 0.0161(7) Uani 1 1 d . . . . .
O007 O 1.0922(2) 1.3769(11) 0.79684(16) 0.0195(7) Uani 1 1 d . . . . .
H00S H 1.022697 1.388842 0.787978 0.029 Uiso 1 1 d G . . . .
H00T H 1.103504 1.218525 0.775810 0.029 Uiso 1 1 d G . . . .
O008 O 0.6717(3) 0.2805(7) 1.1040(2) 0.0181(8) Uani 1 1 d . . . . .
O009 O 1.1799(3) 0.8818(12) 0.7604(2) 0.0199(7) Uani 1 1 d . . . . .
O00A O 0.9550(2) 0.7601(7) 0.97182(19) 0.0148(7) Uani 1 1 d . . . . .
H00A H 0.993777 0.649738 1.003127 0.022 Uiso 1 1 calc GR . . . .
O00B O 0.2317(3) 0.0134(8) 0.37405(18) 0.0237(8) Uani 1 1 d . . . . .
O00C O 0.1200(3) -0.3493(7) 0.5747(2) 0.0199(8) Uani 1 1 d . . . . .
N00D N 0.2890(3) 0.0298(8) 0.6450(2) 0.0138(9) Uani 1 1 d . . . . .
H00D H 0.244560 -0.036377 0.670729 0.017 Uiso 1 1 calc R . . . .
C00E C 0.5753(4) 0.2217(10) 0.7216(3) 0.0135(10) Uani 1 1 d . . . . .
H00E H 0.643415 0.183902 0.712278 0.016 Uiso 1 1 calc R . . . .
C00F C 0.6637(4) 0.7454(10) 0.8689(2) 0.0122(10) Uani 1 1 d . . . . .
H00F H 0.619304 0.888590 0.834466 0.015 Uiso 1 1 calc R . . . .
N00G N 0.1545(3) -0.2084(8) 0.4607(2) 0.0162(10) Uani 1 1 d . . . . .
C00H C 0.3843(4) 0.1644(10) 0.6884(3) 0.0139(11) Uani 1 1 d . . . . .
C00I C 0.3770(4) 0.3525(14) 0.7457(2) 0.0148(10) Uani 1 1 d . . . . .
H00I H 0.308389 0.402684 0.752367 0.018 Uiso 1 1 calc R . . . .
C00J C 0.6833(4) 0.5186(10) 0.9885(3) 0.0103(10) Uani 1 1 d . . . . .
H00J H 0.684666 0.332193 0.962908 0.012 Uiso 1 1 calc R . . . .
C00K C 0.4839(4) 0.0999(10) 0.6764(3) 0.0149(11) Uani 1 1 d . . . . .
H00K H 0.489447 -0.027831 0.637117 0.018 Uiso 1 1 calc R . . . .
C00L C 0.2605(4) -0.0059(10) 0.5696(3) 0.0117(10) Uani 1 1 d . . . . .
C00M C 0.7807(3) 0.8475(13) 0.8912(2) 0.0105(10) Uani 1 1 d . . . . .
H00M H 0.781230 1.036803 0.915637 0.013 Uiso 1 1 calc R . . . .
C00N C 0.8484(4) 0.6510(9) 0.9498(3) 0.0103(10) Uani 1 1 d . . . . .
H00N H 0.850426 0.461166 0.926131 0.012 Uiso 1 1 calc R . . . .
C00O C 0.5669(3) 0.3984(13) 0.7804(2) 0.0117(10) Uani 1 1 d . . . . .
C00P C 0.4672(4) 0.4666(10) 0.7926(3) 0.0143(11) Uani 1 1 d . . . . .
H00P H 0.461750 0.590043 0.832811 0.017 Uiso 1 1 calc R . . . .
C00Q C 0.2274(4) -0.0275(10) 0.4397(3) 0.0169(12) Uani 1 1 d . . . . .
C00R C 0.7979(4) 0.6206(9) 1.0176(3) 0.0121(10) Uani 1 1 d . . . . .
H00R H 0.839575 0.480278 1.054450 0.015 Uiso 1 1 calc R . . . .
C00S C 0.6222(4) 0.4847(10) 1.0490(3) 0.0139(11) Uani 1 1 d . . . . .
H00B H 0.619283 0.668313 1.074499 0.017 Uiso 1 1 calc R . . . .
H00C H 0.547748 0.425555 1.025127 0.017 Uiso 1 1 calc R . . . .
C00T C 0.2935(4) 0.1003(10) 0.5091(3) 0.0153(11) Uani 1 1 d . . . . .
C00U C 0.1689(4) -0.2103(10) 0.5393(3) 0.0194(13) Uani 1 1 d . . . . .
C00V C 0.0735(4) -0.3749(12) 0.4082(3) 0.0291(14) Uani 1 1 d . . . . .
H00G H 0.012128 -0.254456 0.385350 0.044 Uiso 1 1 calc GR . . . .
H00H H 0.049803 -0.529867 0.435933 0.044 Uiso 1 1 calc GR . . . .
H00L H 0.104220 -0.452200 0.368131 0.044 Uiso 1 1 calc GR . . . .
H00U H 1.222(4) 0.893(18) 0.797(3) 0.037(19) Uiso 1 1 d . . . . .
H00V H 1.148(4) 0.728(11) 0.759(3) 0.011(14) Uiso 1 1 d . . . . .
H008 H 0.695(5) 0.148(14) 1.085(4) 0.04(2) Uiso 1 1 d . . . . .
H006 H 0.819(4) 0.765(11) 0.807(3) 0.001(14) Uiso 1 1 d . . . . .

loop_
_atom_site_aniso_label
_atom_site_aniso_U_11
_atom_site_aniso_U_22
_atom_site_aniso_U_33
_atom_site_aniso_U_23
_atom_site_aniso_U_13
_atom_site_aniso_U_12
Br01 0.0201(3) 0.0200(2) 0.0213(2) 0.0007(3) 0.00523(19) -0.0015(3)
O002 0.0171(17) 0.0161(15) 0.0148(15) 0.001(2) 0.0026(13) -0.002(2)
O003 0.0088(18) 0.0103(16) 0.0130(17) 0.0017(13) 0.0021(14) 0.0029(14)
O004 0.0087(18) 0.0109(15) 0.0104(16) -0.0025(13) -0.0003(14) 0.0008(13)
O005 0.0143(16) 0.0145(15) 0.0121(15) -0.005(2) -0.0013(12) 0.002(2)
O006 0.0207(19) 0.0121(19) 0.0179(18) 0.001(2) 0.0093(14) -0.002(2)
O007 0.0140(16) 0.0215(16) 0.0215(17) 0.000(2) 0.0014(14) -0.001(2)
O008 0.022(2) 0.018(2) 0.0168(19) 0.0019(14) 0.0094(17) 0.0026(15)
O009 0.019(2) 0.019(2) 0.0225(19) 0.000(3) 0.0055(16) -0.008(3)
O00A 0.0065(17) 0.0110(16) 0.025(2) 0.0020(14) 0.0007(15) -0.0017(14)
O00B 0.024(2) 0.033(2) 0.0127(19) -0.0010(16) 0.0017(16) -0.0006(17)
O00C 0.015(2) 0.025(2) 0.023(2) 0.0081(16) 0.0118(17) -0.0016(15)
N00D 0.010(2) 0.021(2) 0.011(2) -0.0004(17) 0.0044(17) -0.0050(18)
C00E 0.010(3) 0.017(2) 0.015(3) 0.000(2) 0.005(2) 0.003(2)
C00F 0.018(3) 0.011(2) 0.008(2) -0.0007(19) 0.003(2) 0.005(2)
N00G 0.014(2) 0.019(3) 0.012(2) -0.0066(15) -0.0028(17) -0.0039(17)
C00H 0.012(3) 0.015(3) 0.013(2) 0.003(2) 0.000(2) 0.001(2)
C00I 0.015(2) 0.017(3) 0.013(2) 0.002(3) 0.0056(18) -0.001(3)
C00J 0.011(3) 0.008(2) 0.013(2) 0.0008(19) 0.004(2) 0.002(2)
C00K 0.014(3) 0.019(3) 0.012(2) -0.001(2) 0.003(2) 0.003(2)
C00L 0.010(3) 0.011(2) 0.015(2) -0.0012(19) 0.004(2) 0.0031(19)
C00M 0.011(2) 0.010(3) 0.012(2) -0.003(2) 0.0055(17) 0.000(2)
C00N 0.010(3) 0.006(2) 0.014(2) -0.0018(18) 0.003(2) -0.0023(19)
C00O 0.011(2) 0.013(2) 0.010(2) 0.002(2) 0.0005(17) 0.002(3)
C00P 0.016(3) 0.016(3) 0.011(2) -0.0049(18) 0.002(2) 0.0001(19)
C00Q 0.015(3) 0.018(3) 0.016(3) -0.005(2) 0.000(2) 0.007(2)
C00R 0.009(3) 0.010(2) 0.016(3) 0.0012(19) 0.000(2) -0.002(2)
C00S 0.010(3) 0.017(2) 0.014(3) 0.000(2) 0.002(2) 0.001(2)
C00T 0.008(3) 0.020(3) 0.016(3) 0.000(2) -0.001(2) 0.004(2)
C00U 0.009(3) 0.023(3) 0.023(3) -0.009(2) -0.003(2) 0.006(2)
C00V 0.023(3) 0.031(3) 0.028(3) -0.007(3) -0.002(3) -0.005(3)

loop_
_atom_type_symbol
_atom_type_description
_atom_type_scat_dispersion_real
_atom_type_scat_dispersion_imag
_atom_type_scat_source
C C 0.0033 0.0016 'International Tables Vol C Tables 4.2.6.8 and 6.1.1.4'
H H 0.0000 0.0000 'International Tables Vol C Tables 4.2.6.8 and 6.1.1.4'
Br Br -0.2901 2.4595 'International Tables Vol C Tables 4.2.6.8 and 6.1.1.4'
N N 0.0061 0.0033 'International Tables Vol C Tables 4.2.6.8 and 6.1.1.4'
O O 0.0106 0.0060 'International Tables Vol C Tables 4.2.6.8 and 6.1.1.4'

loop_
_exptl_crystal_face_index_h
_exptl_crystal_face_index_k
_exptl_crystal_face_index_l
_exptl_crystal_face_perp_dist
-2 0 1 0.0119
0 -1 1 0.3071
2 1 -2 0.2363
-1 0 2 0.0106
1 0 -2 0.0106
2 0 1 0.0053
-2 0 -1 0.0200

loop_
_geom_angle_atom_site_label_1
_geom_angle_atom_site_label_2
_geom_angle_atom_site_label_3
_geom_angle
_geom_angle_site_symmetry_1
_geom_angle_site_symmetry_3
_geom_angle_publ_flag
C00F O003 C00J 113.5(3) . . ?
C00O O004 C00F 118.2(4) . . ?
C00L N00D C00H 126.9(4) . . ?
C00O C00E C00K 119.7(5) . . ?
O003 C00F O004 113.5(4) . . ?
O003 C00F C00M 110.7(3) . . ?
O004 C00F C00M 106.2(4) . . ?
C00Q N00G C00V 125.2(4) . . ?
C00U N00G C00Q 110.8(4) . . ?
C00U N00G C00V 124.0(4) . . ?
C00I C00H N00D 119.3(4) . . ?
C00K C00H N00D 121.0(4) . . ?
C00K C00H C00I 119.7(4) . . ?
C00P C00I C00H 121.0(4) . . ?
O003 C00J C00R 110.3(4) . . ?
O003 C00J C00S 106.4(4) . . ?
C00S C00J C00R 114.6(4) . . ?
C00E C00K C00H 119.9(5) . . ?
N00D C00L C00T 135.6(5) . . ?
N00D C00L C00U 116.4(4) . . ?
C00T C00L C00U 108.1(4) . . ?
O006 C00M C00F 110.5(3) . . ?
O006 C00M C00N 113.5(4) . . ?
C00N C00M C00F 110.4(4) . . ?
O00A C00N C00M 108.7(4) . . ?
O00A C00N C00R 112.2(4) . . ?
C00M C00N C00R 109.7(4) . . ?
C00E C00O O004 115.8(4) . . ?
C00E C00O C00P 120.9(4) . . ?
C00P C00O O004 123.2(4) . . ?
C00I C00P C00O 118.8(4) . . ?
O00B C00Q N00G 124.0(4) . . ?
O00B C00Q C00T 128.1(5) . . ?
N00G C00Q C00T 107.9(4) . . ?
O005 C00R C00J 109.7(4) . . ?
O005 C00R C00N 109.8(3) . . ?
C00J C00R C00N 108.6(4) . . ?
O008 C00S C00J 111.1(4) . . ?
C00L C00T Br01 131.8(4) . . ?
C00L C00T C00Q 108.0(4) . . ?
C00Q C00T Br01 120.1(4) . . ?
O00C C00U N00G 126.6(4) . . ?
O00C C00U C00L 128.1(5) . . ?
N00G C00U C00L 105.3(4) . . ?

loop_
_geom_bond_atom_site_label_1
_geom_bond_atom_site_label_2
_geom_bond_distance
_geom_bond_site_symmetry_2
_geom_bond_publ_flag
Br01 C00T 1.863(5) . ?
O003 C00F 1.408(5) . ?
O003 C00J 1.436(5) . ?
O004 C00F 1.422(5) . ?
O004 C00O 1.396(5) . ?
O005 C00R 1.429(6) . ?
O006 C00M 1.415(5) . ?
O008 C00S 1.423(5) . ?
O00A C00N 1.427(5) . ?
O00B C00Q 1.221(6) . ?
O00C C00U 1.200(6) . ?
N00D C00H 1.434(6) . ?
N00D C00L 1.336(6) . ?
C00E C00K 1.383(7) . ?
C00E C00O 1.381(7) . ?
C00F C00M 1.537(6) . ?
N00G C00Q 1.391(6) . ?
N00G C00U 1.391(6) . ?
N00G C00V 1.458(6) . ?
C00H C00I 1.390(7) . ?
C00H C00K 1.385(7) . ?
C00I C00P 1.371(6) . ?
C00J C00R 1.518(6) . ?
C00J C00S 1.507(6) . ?
C00L C00T 1.366(7) . ?
C00L C00U 1.520(6) . ?
C00M C00N 1.518(7) . ?
C00N C00R 1.532(6) . ?
C00O C00P 1.393(6) . ?
C00Q C00T 1.465(7) . ?

loop_
_exptl_oxdiff_crystal_face_indexfrac_h
_exptl_oxdiff_crystal_face_indexfrac_k
_exptl_oxdiff_crystal_face_indexfrac_l
_exptl_oxdiff_crystal_face_x
_exptl_oxdiff_crystal_face_y
_exptl_oxdiff_crystal_face_z
-2.0000 0.0000 1.0000 0.0040 0.0381 0.1041
-0.0000 -1.0000 1.0000 0.0026 0.1470 -0.0492
2.0000 1.0000 -2.0000 -0.0066 -0.1852 -0.0550
-1.0000 0.0000 2.0000 -0.0556 0.0376 0.0547
1.0000 -0.0000 -2.0000 0.0556 -0.0376 -0.0547
2.0000 -0.0000 1.0000 -0.0807 -0.0135 -0.1007
-2.0000 0.0000 -1.0000 0.0807 0.0135 0.1007
